data_7200486
loop_
_publ_author_name
'Yang, Jin'
'Ma, Jian-Fang'
'Liu, Ying-Ying'
'Batten, Stuart R.'

_publ_section_title
;
 Four-, and six-connected entangled frameworks based on flexible
 bis(imidazole) ligands and long dicarboxylate anions
;
_journal_coden_ASTM CRECF4
_journal_issue 1
_journal_name_full CrystEngComm
_journal_page_first 151
_journal_page_last 159
_journal_paper_doi 10.1039/b816356c
_journal_volume 11
_journal_year 2009
_chemical_formula_moiety 'C84 H68 N8 Ni4 O24'
_chemical_formula_sum 'C84 H68 N8 Ni4 O24'
_chemical_formula_weight 1808.30
_space_group_IT_number 15
_symmetry_cell_setting monoclinic
_symmetry_space_group_name_Hall '-C 2yc'
_symmetry_space_group_name_H-M 'C 1 2/c 1'
_atom_sites_solution_hydrogens geom
_atom_sites_solution_primary direct
_atom_sites_solution_secondary difmap
_audit_creation_method SHELXL-97
_cell_angle_alpha 90.00
_cell_angle_beta 112.039(2)
_cell_angle_gamma 90.00
_cell_formula_units_Z 2
_cell_length_a 28.442(3)
_cell_length_b 5.7468(6)
_cell_length_c 24.666(3)
_cell_measurement_reflns_used 3669
_cell_measurement_temperature 293(2)
_cell_measurement_theta_max 26.07
_cell_measurement_theta_min 1.54
_cell_volume 3737.1(7)
_computing_cell_refinement 'SMART (Bruker, 1998)'
_computing_data_collection 'SMART (Bruker, 1998)'
_computing_data_reduction 'SAINT (Bruker, 1998)'
_computing_molecular_graphics 'SHELXTL (Bruker, 1998)'
_computing_publication_material 'SHELXTL (Bruker, 1998)'
_computing_structure_refinement 'SHELXL97 (Sheldrick, 1997)'
_computing_structure_solution 'SHELXS97 (Sheldrick, 1997)'
_diffrn_ambient_temperature 293(2)
_diffrn_measured_fraction_theta_full 0.998
_diffrn_measured_fraction_theta_max 0.993
_diffrn_measurement_device_type 'Bruker APEX CCD area detector'
_diffrn_measurement_method '\f and \w scans'
_diffrn_radiation_monochromator graphite
_diffrn_radiation_source 'fine-focus sealed tube'
_diffrn_radiation_type MoK\a
_diffrn_radiation_wavelength 0.71073
_diffrn_reflns_av_R_equivalents 0.0408
_diffrn_reflns_av_sigmaI/netI 0.0505
_diffrn_reflns_limit_h_max 29
_diffrn_reflns_limit_h_min -34
_diffrn_reflns_limit_k_max 6
_diffrn_reflns_limit_k_min -7
_diffrn_reflns_limit_l_max 30
_diffrn_reflns_limit_l_min -30
_diffrn_reflns_number 9981
_diffrn_reflns_theta_full 25.00
_diffrn_reflns_theta_max 26.07
_diffrn_reflns_theta_min 1.54
_exptl_absorpt_coefficient_mu 1.082
_exptl_absorpt_correction_T_max 0.804
_exptl_absorpt_correction_T_min 0.752
_exptl_absorpt_correction_type multi-scan
_exptl_absorpt_process_details '(SAINT; Bruker, 1998)'
_exptl_crystal_colour green
_exptl_crystal_density_diffrn 1.607
_exptl_crystal_density_method 'not measured'
_exptl_crystal_description block
_exptl_crystal_F_000 1864
_exptl_crystal_size_max 0.25
_exptl_crystal_size_mid 0.22
_exptl_crystal_size_min 0.20
_refine_diff_density_max 0.393
_refine_diff_density_min -0.334
_refine_diff_density_rms 0.076
_refine_ls_extinction_method none
_refine_ls_goodness_of_fit_ref 1.022
_refine_ls_hydrogen_treatment mixed
_refine_ls_matrix_type full
_refine_ls_number_parameters 279
_refine_ls_number_reflns 3669
_refine_ls_number_restraints 0
_refine_ls_restrained_S_all 1.022
_refine_ls_R_factor_all 0.0547
_refine_ls_R_factor_gt 0.0414
_refine_ls_shift/su_max 0.002
_refine_ls_shift/su_mean 0.000
_refine_ls_structure_factor_coef Fsqd
_refine_ls_weighting_details 'calc w=1/[\s^2^(Fo^2^)+(0.0465P)^2^+0.8848P] where P=(Fo^2^+2Fc^2^)/3'
_refine_ls_weighting_scheme calc
_refine_ls_wR_factor_gt 0.0900
_refine_ls_wR_factor_ref 0.0962
_reflns_number_gt 2982
_reflns_number_total 3669
_reflns_threshold_expression I>2\s(I)
_cod_data_source_file B816356C.txt
_cod_data_source_block compound-6
_cod_depositor_comments
;
 Replaced the incorrect bibliographical reference to the original
 publication with a proper one.

 Antanas Vaitkus,
 2019-09-18
;
_cod_original_cell_volume 3737.0(7)
_cod_original_sg_symbol_H-M 'C 2/c'
_cod_database_code 7200486

loop_
_symmetry_equiv_pos_as_xyz
'x, y, z'
'-x, y, -z+1/2'
'x+1/2, y+1/2, z'
'-x+1/2, y+1/2, -z+1/2'
'-x, -y, -z'
'x, -y, z-1/2'
'-x+1/2, -y+1/2, -z'
'x+1/2, -y+1/2, z-1/2'

loop_
_atom_site_label
_atom_site_type_symbol
_atom_site_fract_x
_atom_site_fract_y
_atom_site_fract_z
_atom_site_U_iso_or_equiv
_atom_site_adp_type
_atom_site_occupancy
_atom_site_symmetry_multiplicity
_atom_site_calc_flag
_atom_site_refinement_flags
_atom_site_disorder_assembly
_atom_site_disorder_group
Ni1 Ni 0.728997(13) 0.11371(6) 0.543759(15) 0.01606(12) Uani 1 1 d . . .
O3 O 0.44205(7) 0.1505(3) 0.29013(8) 0.0217(5) Uani 1 1 d . . .
O4 O 0.29970(7) -0.6064(3) 0.11393(8) 0.0199(4) Uani 1 1 d . . .
O2 O 0.64580(7) -0.3159(3) 0.46398(9) 0.0249(5) Uani 1 1 d . . .
O1 O 0.66460(7) 0.0652(3) 0.47603(8) 0.0240(5) Uani 1 1 d . . .
O5 O 0.25172(7) -0.2954(3) 0.08955(8) 0.0194(4) Uani 1 1 d . . .
O1W O 0.73130(8) 0.4546(3) 0.51156(9) 0.0168(4) Uani 1 1 d . . .
N2 N 0.63325(9) 0.4355(4) 0.61282(10) 0.0235(6) Uani 1 1 d . . .
C19 C 0.54450(11) 0.5433(5) 0.54901(13) 0.0219(6) Uani 1 1 d . . .
C6 C 0.52861(10) 0.2277(5) 0.34070(12) 0.0200(6) Uani 1 1 d . . .
H6 H 0.5237 0.3681 0.3206 0.024 Uiso 1 1 calc R . .
C21 C 0.49430(11) 0.2936(5) 0.46998(13) 0.0253(7) Uani 1 1 d . . .
H011 H 0.4908 0.1539 0.4498 0.030 Uiso 1 1 calc R . .
N1 N 0.69037(9) 0.2295(4) 0.59380(10) 0.0209(5) Uani 1 1 d . . .
C5 C 0.48885(10) 0.0722(5) 0.32882(12) 0.0177(6) Uani 1 1 d . . .
C17 C 0.65668(11) 0.3979(5) 0.57575(13) 0.0264(7) Uani 1 1 d . . .
H17 H 0.6500 0.4809 0.5413 0.032 Uiso 1 1 calc R . .
C8 C 0.40715(10) -0.0007(5) 0.25162(11) 0.0178(6) Uani 1 1 d . . .
C13 C 0.32071(10) -0.0457(5) 0.18711(12) 0.0196(6) Uani 1 1 d . . .
H13 H 0.2877 0.0111 0.1711 0.024 Uiso 1 1 calc R . .
C3 C 0.54329(10) -0.1951(5) 0.39847(12) 0.0179(6) Uani 1 1 d . . .
H3 H 0.5483 -0.3387 0.4172 0.022 Uiso 1 1 calc R . .
C1 C 0.63575(10) -0.1052(5) 0.45386(11) 0.0169(6) Uani 1 1 d . . .
C7 C 0.57567(10) 0.1735(5) 0.38257(12) 0.0196(6) Uani 1 1 d . . .
H7 H 0.6020 0.2809 0.3918 0.023 Uiso 1 1 calc R . .
C20 C 0.53797(11) 0.3349(5) 0.51825(14) 0.0260(7) Uani 1 1 d . . .
H20 H 0.5633 0.2224 0.5303 0.031 Uiso 1 1 calc R . .
C9 C 0.41941(10) -0.2112(5) 0.23348(12) 0.0197(6) Uani 1 1 d . . .
H9 H 0.4527 -0.2652 0.2486 0.024 Uiso 1 1 calc R . .
C4 C 0.49560(10) -0.1378(5) 0.35857(12) 0.0186(6) Uani 1 1 d . . .
H4 H 0.4684 -0.2387 0.3518 0.022 Uiso 1 1 calc R . .
C11 C 0.33221(10) -0.2594(5) 0.16844(11) 0.0177(6) Uani 1 1 d . . .
C15 C 0.68810(12) 0.1567(6) 0.64572(14) 0.0341(8) Uani 1 1 d . . .
H15 H 0.7078 0.0388 0.6692 0.041 Uiso 1 1 calc R . .
C2 C 0.58383(10) -0.0416(5) 0.41111(11) 0.0152(6) Uani 1 1 d . . .
C10 C 0.38184(10) -0.3407(5) 0.19265(12) 0.0192(6) Uani 1 1 d . . .
H10 H 0.3898 -0.4847 0.1811 0.023 Uiso 1 1 calc R . .
C14 C 0.35765(10) 0.0829(5) 0.22908(12) 0.0199(6) Uani 1 1 d . . .
H14 H 0.3496 0.2235 0.2421 0.024 Uiso 1 1 calc R . .
C16 C 0.65282(12) 0.2823(6) 0.65770(14) 0.0349(8) Uani 1 1 d . . .
H16 H 0.6438 0.2668 0.6901 0.042 Uiso 1 1 calc R . .
C18 C 0.59136(11) 0.5994(5) 0.60254(14) 0.0273(7) Uani 1 1 d . . .
H18A H 0.6029 0.7544 0.5981 0.033 Uiso 1 1 calc R . .
H18B H 0.5822 0.6008 0.6366 0.033 Uiso 1 1 calc R . .
C12 C 0.29301(10) -0.3948(5) 0.12193(12) 0.0184(6) Uani 1 1 d . . .
HW11 H 0.7439(14) 0.564(7) 0.5385(16) 0.051(12) Uiso 1 1 d . . .
HW12 H 0.7048(14) 0.514(7) 0.4930(16) 0.049(12) Uiso 1 1 d . . .

loop_
_atom_site_aniso_label
_atom_site_aniso_U_11
_atom_site_aniso_U_22
_atom_site_aniso_U_33
_atom_site_aniso_U_23
_atom_site_aniso_U_13
_atom_site_aniso_U_12
Ni1 0.0117(2) 0.0153(2) 0.0169(2) 0.00066(15) 0.00044(14) 0.00108(14)
O3 0.0125(10) 0.0189(11) 0.0231(11) -0.0045(8) -0.0056(8) 0.0011(8)
O4 0.0167(10) 0.0144(11) 0.0216(11) -0.0001(8) -0.0009(8) -0.0001(8)
O2 0.0174(11) 0.0206(11) 0.0297(12) 0.0051(9) 0.0007(9) 0.0031(9)
O1 0.0162(10) 0.0223(11) 0.0242(11) 0.0028(9) -0.0032(9) -0.0020(9)
O5 0.0144(10) 0.0187(10) 0.0174(10) -0.0003(8) -0.0028(8) -0.0011(8)
O1W 0.0131(11) 0.0155(10) 0.0171(11) -0.0015(9) 0.0004(9) 0.0021(9)
N2 0.0210(13) 0.0265(14) 0.0249(14) 0.0015(11) 0.0106(11) 0.0030(11)
C19 0.0214(16) 0.0234(16) 0.0257(16) 0.0002(13) 0.0143(13) 0.0010(12)
C6 0.0194(15) 0.0144(15) 0.0217(16) 0.0025(12) 0.0025(12) 0.0001(12)
C21 0.0293(18) 0.0190(16) 0.0301(18) -0.0043(13) 0.0140(14) 0.0026(13)
N1 0.0185(13) 0.0211(13) 0.0219(13) 0.0025(10) 0.0060(11) 0.0016(10)
C5 0.0141(14) 0.0191(15) 0.0163(14) -0.0039(11) 0.0017(11) 0.0030(11)
C17 0.0262(17) 0.0300(18) 0.0259(17) 0.0077(14) 0.0132(14) 0.0087(14)
C8 0.0156(14) 0.0211(15) 0.0128(14) -0.0004(11) 0.0008(11) -0.0033(12)
C13 0.0130(14) 0.0210(15) 0.0198(15) 0.0033(12) 0.0002(12) 0.0016(11)
C3 0.0210(15) 0.0122(14) 0.0186(15) 0.0008(11) 0.0051(12) 0.0004(11)
C1 0.0128(14) 0.0224(16) 0.0147(14) 0.0020(12) 0.0043(11) -0.0007(12)
C7 0.0138(14) 0.0204(15) 0.0210(15) 0.0019(12) 0.0026(12) -0.0044(12)
C20 0.0233(16) 0.0250(17) 0.0324(18) 0.0006(13) 0.0135(14) 0.0074(13)
C9 0.0105(14) 0.0251(16) 0.0183(15) -0.0012(12) -0.0005(11) 0.0012(12)
C4 0.0136(14) 0.0196(16) 0.0205(15) -0.0020(12) 0.0038(12) -0.0058(11)
C11 0.0179(15) 0.0190(15) 0.0142(14) 0.0002(11) 0.0037(12) -0.0037(12)
C15 0.0311(18) 0.039(2) 0.0317(19) 0.0170(15) 0.0105(15) 0.0114(15)
C2 0.0149(14) 0.0157(14) 0.0134(14) -0.0001(11) 0.0036(11) 0.0024(11)
C10 0.0182(15) 0.0209(15) 0.0159(14) 0.0005(12) 0.0034(12) 0.0018(12)
C14 0.0167(15) 0.0164(15) 0.0216(15) -0.0007(12) 0.0015(12) 0.0022(12)
C16 0.035(2) 0.043(2) 0.0322(19) 0.0121(16) 0.0192(16) 0.0073(16)
C18 0.0239(16) 0.0267(18) 0.0314(18) -0.0044(14) 0.0105(14) 0.0037(13)
C12 0.0185(15) 0.0188(16) 0.0161(14) 0.0030(12) 0.0046(12) -0.0035(12)

loop_
_atom_type_symbol
_atom_type_description
_atom_type_scat_dispersion_real
_atom_type_scat_dispersion_imag
_atom_type_scat_source
C C 0.0033 0.0016 'International Tables Vol C Tables 4.2.6.8 and 6.1.1.4'
H H 0.0000 0.0000 'International Tables Vol C Tables 4.2.6.8 and 6.1.1.4'
N N 0.0061 0.0033 'International Tables Vol C Tables 4.2.6.8 and 6.1.1.4'
O O 0.0106 0.0060 'International Tables Vol C Tables 4.2.6.8 and 6.1.1.4'
Ni Ni 0.3393 1.1124 'International Tables Vol C Tables 4.2.6.8 and 6.1.1.4'

loop_
_geom_angle_atom_site_label_1
_geom_angle_atom_site_label_2
_geom_angle_atom_site_label_3
_geom_angle
_geom_angle_site_symmetry_1
_geom_angle_site_symmetry_3
_geom_angle_publ_flag
O1 Ni1 N1 91.07(9) . . ?
O1 Ni1 O4 170.45(8) . 8_546 ?
N1 Ni1 O4 94.25(8) . 8_546 ?
O1 Ni1 O1W 88.76(8) . 7_656 ?
N1 Ni1 O1W 171.64(9) . 7_656 ?
O4 Ni1 O1W 87.13(8) 8_546 7_656 ?
O1 Ni1 O5 109.17(8) . 8_546 ?
N1 Ni1 O5 94.85(8) . 8_546 ?
O4 Ni1 O5 62.50(7) 8_546 8_546 ?
O1W Ni1 O5 93.09(8) 7_656 8_546 ?
O1 Ni1 O1W 87.87(8) . . ?
N1 Ni1 O1W 91.40(9) . . ?
O4 Ni1 O1W 99.91(8) 8_546 . ?
O1W Ni1 O1W 80.24(8) 7_656 . ?
O5 Ni1 O1W 161.67(8) 8_546 . ?
O1 Ni1 C12 140.49(9) . 8_546 ?
N1 Ni1 C12 95.80(9) . 8_546 ?
O4 Ni1 C12 30.94(8) 8_546 8_546 ?
O1W Ni1 C12 89.62(8) 7_656 8_546 ?
O5 Ni1 C12 31.56(8) 8_546 8_546 ?
O1W Ni1 C12 130.61(9) . 8_546 ?
C5 O3 C8 121.4(2) . . ?
C12 O4 Ni1 89.68(16) . 8_445 ?
C1 O1 Ni1 135.98(18) . . ?
C12 O5 Ni1 88.40(16) . 8_445 ?
Ni1 O1W Ni1 99.76(8) 7_656 . ?
Ni1 O1W HW11 117(2) 7_656 . ?
Ni1 O1W HW11 116(2) . . ?
Ni1 O1W HW12 109(3) 7_656 . ?
Ni1 O1W HW12 117(3) . . ?
HW11 O1W HW12 99(3) . . ?
C17 N2 C16 107.2(2) . . ?
C17 N2 C18 124.6(3) . . ?
C16 N2 C18 128.0(3) . . ?
C21 C19 C20 118.0(3) 5_666 . ?
C21 C19 C18 118.5(3) 5_666 . ?
C20 C19 C18 123.4(3) . . ?
C5 C6 C7 119.8(3) . . ?
C5 C6 H6 120.1 . . ?
C7 C6 H6 120.1 . . ?
C20 C21 C19 121.3(3) . 5_666 ?
C20 C21 H011 119.4 . . ?
C19 C21 H011 119.4 5_666 . ?
C17 N1 C15 104.9(3) . . ?
C17 N1 Ni1 121.49(19) . . ?
C15 N1 Ni1 133.4(2) . . ?
C6 C5 C4 120.6(3) . . ?
C6 C5 O3 115.6(2) . . ?
C4 C5 O3 123.5(2) . . ?
N1 C17 N2 112.0(3) . . ?
N1 C17 H17 124.0 . . ?
N2 C17 H17 124.0 . . ?
C9 C8 C14 121.0(3) . . ?
C9 C8 O3 124.5(2) . . ?
C14 C8 O3 114.4(2) . . ?
C14 C13 C11 120.8(2) . . ?
C14 C13 H13 119.6 . . ?
C11 C13 H13 119.6 . . ?
C4 C3 C2 121.2(3) . . ?
C4 C3 H3 119.4 . . ?
C2 C3 H3 119.4 . . ?
O2 C1 O1 127.1(3) . . ?
O2 C1 C2 117.9(2) . . ?
O1 C1 C2 115.0(2) . . ?
C6 C7 C2 120.4(3) . . ?
C6 C7 H7 119.8 . . ?
C2 C7 H7 119.8 . . ?
C21 C20 C19 120.7(3) . . ?
C21 C20 H20 119.6 . . ?
C19 C20 H20 119.6 . . ?
C8 C9 C10 119.3(3) . . ?
C8 C9 H9 120.4 . . ?
C10 C9 H9 120.4 . . ?
C3 C4 C5 119.2(3) . . ?
C3 C4 H4 120.4 . . ?
C5 C4 H4 120.4 . . ?
C10 C11 C13 118.7(3) . . ?
C10 C11 C12 120.1(3) . . ?
C13 C11 C12 121.1(2) . . ?
C16 C15 N1 109.8(3) . . ?
C16 C15 H15 125.1 . . ?
N1 C15 H15 125.1 . . ?
C3 C2 C7 118.7(2) . . ?
C3 C2 C1 121.1(2) . . ?
C7 C2 C1 120.1(2) . . ?
C9 C10 C11 121.0(3) . . ?
C9 C10 H10 119.5 . . ?
C11 C10 H10 119.5 . . ?
C13 C14 C8 119.1(3) . . ?
C13 C14 H14 120.5 . . ?
C8 C14 H14 120.5 . . ?
C15 C16 N2 106.1(3) . . ?
C15 C16 H16 126.9 . . ?
N2 C16 H16 126.9 . . ?
N2 C18 C19 113.9(2) . . ?
N2 C18 H18A 108.8 . . ?
C19 C18 H18A 108.8 . . ?
N2 C18 H18B 108.8 . . ?
C19 C18 H18B 108.8 . . ?
H18A C18 H18B 107.7 . . ?
O4 C12 O5 119.4(2) . . ?
O4 C12 C11 120.9(2) . . ?
O5 C12 C11 119.7(2) . . ?
O4 C12 Ni1 59.38(14) . 8_445 ?
O5 C12 Ni1 60.03(14) . 8_445 ?
C11 C12 Ni1 178.76(19) . 8_445 ?

loop_
_geom_bond_atom_site_label_1
_geom_bond_atom_site_label_2
_geom_bond_distance
_geom_bond_site_symmetry_2
_geom_bond_publ_flag
Ni1 O1 1.9816(19) . ?
Ni1 N1 2.047(2) . ?
Ni1 O4 2.1046(18) 8_546 ?
Ni1 O1W 2.109(2) 7_656 ?
Ni1 O5 2.1194(19) 8_546 ?
Ni1 O1W 2.124(2) . ?
Ni1 C12 2.446(3) 8_546 ?
O3 C5 1.390(3) . ?
O3 C8 1.391(3) . ?
O4 C12 1.257(3) . ?
O4 Ni1 2.1046(18) 8_445 ?
O2 C1 1.248(3) . ?
O1 C1 1.263(3) . ?
O5 C12 1.281(3) . ?
O5 Ni1 2.1194(19) 8_445 ?
O1W Ni1 2.109(2) 7_656 ?
O1W HW11 0.89(4) . ?
O1W HW12 0.80(4) . ?
N2 C17 1.336(4) . ?
N2 C16 1.359(4) . ?
N2 C18 1.464(4) . ?
C19 C21 1.388(4) 5_666 ?
C19 C20 1.392(4) . ?
C19 C18 1.518(4) . ?
C6 C5 1.384(4) . ?
C6 C7 1.385(4) . ?
C6 H6 0.9300 . ?
C21 C20 1.381(4) . ?
C21 C19 1.388(4) 5_666 ?
C21 H011 0.9300 . ?
N1 C17 1.316(4) . ?
N1 C15 1.372(4) . ?
C5 C4 1.388(4) . ?
C17 H17 0.9300 . ?
C8 C9 1.379(4) . ?
C8 C14 1.391(4) . ?
C13 C14 1.380(4) . ?
C13 C11 1.393(4) . ?
C13 H13 0.9300 . ?
C3 C4 1.384(4) . ?
C3 C2 1.391(4) . ?
C3 H3 0.9300 . ?
C1 C2 1.503(4) . ?
C7 C2 1.398(4) . ?
C7 H7 0.9300 . ?
C20 H20 0.9300 . ?
C9 C10 1.379(4) . ?
C9 H9 0.9300 . ?
C4 H4 0.9300 . ?
C11 C10 1.391(4) . ?
C11 C12 1.485(4) . ?
C15 C16 1.356(4) . ?
C15 H15 0.9300 . ?
C10 H10 0.9300 . ?
C14 H14 0.9300 . ?
C16 H16 0.9300 . ?
C18 H18A 0.9700 . ?
C18 H18B 0.9700 . ?
C12 Ni1 2.446(3) 8_445 ?
